data_4077676
loop_
_publ_author_name
'Mathur, Pradeep'
'Ahmed, Moawia O.'
'Dash, Aswini K.'
'Kaldis, John H.'

_publ_section_title
;
 Synthesis of New Selenium- and Oxygen-Containing Tungsten Acetylide
 Complexes [(\h5-C5Me5)W(O)(Se2)(CCPh)] and [(\h5-C5Me5)W(Se5CCPh)]
;
_journal_issue 5
_journal_name_full Organometallics
_journal_page_first 941
_journal_paper_doi 10.1021/om990775k
_journal_volume 19
_journal_year 2000
_chemical_formula_sum 'C18 H20 O Se2 W'
_chemical_formula_weight 594.11
_chemical_name_systematic
; 
 ? 
;
_space_group_IT_number 14
_symmetry_cell_setting monoclinic
_symmetry_space_group_name_Hall '-P 2yn'
_symmetry_space_group_name_H-M 'P 1 21/n 1'
_atom_sites_solution_hydrogens geom
_atom_sites_solution_primary direct
_atom_sites_solution_secondary difmap
_audit_creation_method SHELXL
_cell_angle_alpha 90.00
_cell_angle_beta 92.1210(10)
_cell_angle_gamma 90.00
_cell_formula_units_Z 4
_cell_length_a 9.6251(3)
_cell_length_b 14.4492(4)
_cell_length_c 13.3573(5)
_cell_measurement_reflns_used 4267
_cell_measurement_temperature 299(2)
_cell_measurement_theta_max 27.55
_cell_measurement_theta_min 2.08
_cell_volume 1856.39(10)
_computing_cell_refinement 'Bruker SMART'
_computing_data_collection 'Bruker SMART'
_computing_data_reduction 'Bruker SHELXTL'
_computing_molecular_graphics 'Bruker SHELXTL'
_computing_publication_material 'Bruker SHELXTL'
_computing_structure_refinement 'SHELXL-V.5.03 (Sheldrick, 1994)'
_computing_structure_solution 'SHELXTL-V.5.03 (Sheldrick, 1994)'
_diffrn_ambient_temperature 299(2)
_diffrn_measurement_device 'Siemems Smart CCD'
_diffrn_measurement_method '\f and \w scans'
_diffrn_radiation_monochromator graphite
_diffrn_radiation_source 'rotating anode'
_diffrn_radiation_type MoK\a
_diffrn_radiation_wavelength 0.71073
_diffrn_reflns_av_R_equivalents 0.0404
_diffrn_reflns_av_sigmaI/netI 0.0399
_diffrn_reflns_limit_h_max 10
_diffrn_reflns_limit_h_min -12
_diffrn_reflns_limit_k_max 18
_diffrn_reflns_limit_k_min -18
_diffrn_reflns_limit_l_max 16
_diffrn_reflns_limit_l_min -17
_diffrn_reflns_number 16888
_diffrn_reflns_theta_max 27.55
_diffrn_reflns_theta_min 2.08
_exptl_absorpt_coefficient_mu 10.143
_exptl_absorpt_correction_T_max 0.261696
_exptl_absorpt_correction_T_min 0.137627
_exptl_absorpt_correction_type 'SADABS (Sheldrick, 1996)'
_exptl_crystal_colour 'dark red'
_exptl_crystal_density_diffrn 2.126
_exptl_crystal_description plate
_exptl_crystal_F_000 1112
_exptl_crystal_size_max .32
_exptl_crystal_size_mid .16
_exptl_crystal_size_min .08
_refine_diff_density_max 0.911
_refine_diff_density_min -0.753
_refine_diff_density_rms 0.103
_refine_ls_extinction_coef 0.00122(11)
_refine_ls_extinction_expression Fc^*^=kFc[1+0.001xFc^2^\l^3^/sin(2\q)]^-1/4^
_refine_ls_extinction_method SHELXL
_refine_ls_goodness_of_fit_all 1.009
_refine_ls_goodness_of_fit_obs 1.093
_refine_ls_hydrogen_treatment noref
_refine_ls_matrix_type full
_refine_ls_number_parameters 200
_refine_ls_number_reflns 4267
_refine_ls_number_restraints 0
_refine_ls_restrained_S_all 1.009
_refine_ls_restrained_S_obs 1.093
_refine_ls_R_factor_all 0.0609
_refine_ls_R_factor_obs 0.0338
_refine_ls_shift/esd_max -0.001
_refine_ls_shift/esd_mean 0.000
_refine_ls_structure_factor_coef Fsqd
_refine_ls_weighting_details 'w=1/[\s^2^(Fo^2^)+(0.0372P)^2^+1.1499P] where P=(Fo^2^+2Fc^2^)/3'
_refine_ls_weighting_scheme calc
_refine_ls_wR_factor_all 0.0815
_refine_ls_wR_factor_obs 0.0733
_reflns_number_observed 2999
_reflns_number_total 4267
_reflns_observed_criterion >2sigma(I)
_cod_data_source_file om990775k.cif
_cod_data_source_block compound_1
_cod_depositor_comments
;
The following automatic conversions were performed:

'_refine_ls_hydrogen_treatment' value 'no ref' changed to 'noref'
according to /home/saulius/struct/CIF-dictionaries/cif_core.dic
dictionary named 'cif_core.dic' version 2.4.2 from 2011-04-26.

Automatic conversion script
Id: cif_fix_values 1715 2011-07-08 13:25:40Z adriana 

The following automatic conversions were performed:

'_refine_ls_weighting_scheme' value 'calc
w=1/[\s^2^(Fo^2^)+(0.0372P)^2^+1.1499P] where P=(Fo^2^+2Fc^2^)/3' was
changed to 'calc'. New tag '_refine_ls_weighting_details' was
created. The value of the new tag was set to
'w=1/[\s^2^(Fo^2^)+(0.0372P)^2^+1.1499P] where P=(Fo^2^+2Fc^2^)/3'.

Automatic conversion script
Id: cif_fix_values 3143 2015-03-26 13:38:13Z robertas 
;
_cod_original_sg_symbol_H-M P2(1)/n
_cod_database_code 4077676

loop_
_symmetry_equiv_pos_as_xyz
'x, y, z'
'-x+1/2, y+1/2, -z+1/2'
'-x, -y, -z'
'x-1/2, -y-1/2, z-1/2'

loop_
_atom_site_aniso_label
_atom_site_aniso_U_11
_atom_site_aniso_U_22
_atom_site_aniso_U_33
_atom_site_aniso_U_23
_atom_site_aniso_U_13
_atom_site_aniso_U_12
W1 0.0534(2) 0.05016(14) 0.04545(15) 0.00261(11) 0.00570(10) 0.00320(11)
C11 0.051(4) 0.065(3) 0.054(4) -0.009(3) -0.004(3) 0.007(3)
C13 0.052(4) 0.053(3) 0.068(4) 0.013(3) 0.000(3) -0.005(3)
C12 0.059(4) 0.064(3) 0.043(3) 0.005(3) 0.006(3) 0.004(3)
C10 0.055(4) 0.061(3) 0.047(3) -0.004(3) 0.005(3) 0.014(3)
C9 0.062(4) 0.051(3) 0.065(4) -0.005(3) -0.018(3) 0.008(3)
C14 0.114(6) 0.068(4) 0.085(5) -0.026(4) -0.035(5) 0.007(4)
C16 0.054(4) 0.109(5) 0.068(4) -0.013(4) 0.004(3) -0.011(4)
C18 0.082(6) 0.081(5) 0.110(6) 0.030(4) -0.007(5) -0.021(4)
C15 0.074(5) 0.110(5) 0.056(4) -0.009(4) 0.015(4) 0.014(4)
C17 0.083(5) 0.099(5) 0.043(3) 0.016(3) -0.004(3) 0.004(4)
Se1 0.0730(5) 0.1032(5) 0.0666(5) 0.0100(4) 0.0235(4) 0.0100(4)
Se2 0.0576(4) 0.1130(6) 0.0877(6) 0.0229(4) 0.0013(4) 0.0108(4)
O1 0.078(3) 0.061(2) 0.064(3) -0.005(2) 0.017(2) -0.006(2)
C2 0.060(4) 0.066(4) 0.065(4) 0.006(3) 0.003(3) 0.009(3)
C1 0.067(4) 0.064(3) 0.047(3) 0.008(3) 0.002(3) 0.011(3)
C3 0.063(4) 0.071(4) 0.059(4) 0.011(3) -0.005(4) 0.003(3)
C4 0.080(6) 0.096(5) 0.078(5) 0.017(4) -0.009(4) -0.001(4)
C5 0.144(10) 0.096(6) 0.099(7) 0.035(6) -0.070(7) -0.039(6)
C6 0.213(15) 0.127(8) 0.052(6) 0.023(5) -0.021(7) -0.037(9)
C8 0.101(9) 0.392(22) 0.072(7) 0.053(9) 0.020(6) 0.083(11)
C7 0.177(14) 0.363(23) 0.062(7) 0.042(9) 0.031(8) 0.049(14)

loop_
_atom_site_label
_atom_site_type_symbol
_atom_site_fract_x
_atom_site_fract_y
_atom_site_fract_z
_atom_site_U_iso_or_equiv
_atom_site_thermal_displace_type
_atom_site_occupancy
_atom_site_calc_flag
_atom_site_refinement_flags
W1 W 0.16860(3) 0.616596(14) 0.15540(2) 0.04959(10) Uani 1 d .
C11 C -0.0502(6) 0.6824(4) 0.1075(4) 0.0568(15) Uani 1 d .
C13 C 0.1391(6) 0.7811(4) 0.1087(5) 0.0578(15) Uani 1 d .
C12 C 0.0500(6) 0.7232(4) 0.0471(4) 0.0551(14) Uani 1 d .
C10 C -0.0169(6) 0.7087(4) 0.2087(4) 0.0543(14) Uani 1 d .
C9 C 0.0991(7) 0.7729(4) 0.2082(5) 0.060(2) Uani 1 d .
C14 C 0.1583(9) 0.8238(4) 0.2970(5) 0.090(2) Uani 1 d .
H14A H 0.1116(9) 0.8048(4) 0.3559(5) 0.135 Uiso 1 calc R
H14B H 0.1458(9) 0.8891(4) 0.2872(5) 0.135 Uiso 1 calc R
H14C H 0.2557(9) 0.8103(4) 0.3052(5) 0.135 Uiso 1 calc R
C16 C -0.1706(7) 0.6236(5) 0.0753(5) 0.077(2) Uani 1 d .
H16A H -0.2209(7) 0.6057(5) 0.1330(5) 0.116 Uiso 1 calc R
H16B H -0.1378(7) 0.5693(5) 0.0423(5) 0.116 Uiso 1 calc R
H16C H -0.2309(7) 0.6579(5) 0.0301(5) 0.116 Uiso 1 calc R
C18 C 0.2503(8) 0.8432(5) 0.0731(6) 0.091(2) Uani 1 d .
H18A H 0.2577(8) 0.8362(5) 0.0020(6) 0.137 Uiso 1 calc R
H18B H 0.3372(8) 0.8272(5) 0.1062(6) 0.137 Uiso 1 calc R
H18C H 0.2276(8) 0.9063(5) 0.0882(6) 0.137 Uiso 1 calc R
C15 C -0.1044(8) 0.6879(5) 0.2972(5) 0.080(2) Uani 1 d .
H15A H -0.0600(8) 0.7127(5) 0.3569(5) 0.119 Uiso 1 calc R
H15B H -0.1143(8) 0.6221(5) 0.3041(5) 0.119 Uiso 1 calc R
H15C H -0.1945(8) 0.7156(5) 0.2871(5) 0.119 Uiso 1 calc R
C17 C 0.0458(7) 0.7200(5) -0.0660(4) 0.075(2) Uani 1 d .
H17A H 0.1247(7) 0.7524(5) -0.0904(4) 0.113 Uiso 1 calc R
H17B H -0.0381(7) 0.7488(5) -0.0915(4) 0.113 Uiso 1 calc R
H17C H 0.0480(7) 0.6568(5) -0.0878(4) 0.113 Uiso 1 calc R
Se1 Se 0.33754(8) 0.61137(5) 0.01272(6) 0.0804(2) Uani 1 d .
Se2 Se 0.42641(8) 0.60567(6) 0.17609(7) 0.0861(2) Uani 1 d .
O1 O 0.0905(5) 0.5116(3) 0.1406(3) 0.0672(11) Uani 1 d .
C2 C 0.2175(7) 0.6014(4) 0.3991(5) 0.063(2) Uani 1 d .
C1 C 0.2042(7) 0.6092(4) 0.3092(4) 0.059(2) Uani 1 d .
C3 C 0.2268(7) 0.5920(4) 0.5075(5) 0.065(2) Uani 1 d .
C4 C 0.3504(8) 0.5716(5) 0.5540(6) 0.085(2) Uani 1 d .
H4A H 0.4293(8) 0.5654(5) 0.5164(6) 0.102 Uiso 1 calc R
C5 C 0.3606(12) 0.5598(6) 0.6571(8) 0.115(4) Uani 1 d .
H5A H 0.4465(12) 0.5455(6) 0.6873(8) 0.138 Uiso 1 calc R
C6 C 0.2533(16) 0.5683(8) 0.7128(7) 0.132(5) Uani 1 d .
H6A H 0.2620(16) 0.5596(8) 0.7817(7) 0.158 Uiso 1 calc R
C8 C 0.1213(12) 0.5997(10) 0.5656(8) 0.188(7) Uani 1 d .
H8A H 0.0346(12) 0.6127(10) 0.5359(8) 0.225 Uiso 1 calc R
C7 C 0.1305(16) 0.5897(12) 0.6690(8) 0.200(7) Uani 1 d .
H7A H 0.0525(16) 0.5977(12) 0.7071(8) 0.240 Uiso 1 calc R

loop_
_atom_type_symbol
_atom_type_description
_atom_type_scat_dispersion_real
_atom_type_scat_dispersion_imag
_atom_type_scat_source
C C 0.0033 0.0016 'International Tables Vol C Tables 4.2.6.8 and 6.1.1.4'
H H 0.0000 0.0000 'International Tables Vol C Tables 4.2.6.8 and 6.1.1.4'
O O 0.0106 0.0060 'International Tables Vol C Tables 4.2.6.8 and 6.1.1.4'
Se Se -0.0929 2.2259 'International Tables Vol C Tables 4.2.6.8 and 6.1.1.4'
W W -0.8490 6.8722 'International Tables Vol C Tables 4.2.6.8 and 6.1.1.4'

loop_
_geom_angle_atom_site_label_1
_geom_angle_atom_site_label_2
_geom_angle_atom_site_label_3
_geom_angle
O1 W1 C1 97.2(2)
O1 W1 C10 101.7(2)
C1 W1 C10 80.2(2)
O1 W1 C12 107.9(2)
C1 W1 C12 134.0(2)
C10 W1 C12 57.7(2)
O1 W1 C11 86.7(2)
C1 W1 C11 113.6(2)
C10 W1 C11 35.1(2)
C12 W1 C11 34.5(2)
O1 W1 C9 136.6(2)
C1 W1 C9 78.5(2)
C10 W1 C9 34.9(2)
C12 W1 C9 56.7(2)
C11 W1 C9 57.5(2)
O1 W1 C13 141.5(2)
C1 W1 C13 108.2(2)
C10 W1 C13 56.8(2)
C12 W1 C13 34.4(2)
C11 W1 C13 57.0(2)
C9 W1 C13 33.0(2)
O1 W1 Se2 113.0(2)
C1 W1 Se2 76.1(2)
C10 W1 Se2 139.86(14)
C12 W1 Se2 124.2(2)
C11 W1 Se2 157.52(15)
C9 W1 Se2 107.82(14)
C13 W1 Se2 101.15(14)
O1 W1 Se1 100.24(14)
C1 W1 Se1 130.7(2)
C10 W1 Se1 138.82(14)
C12 W1 Se1 82.50(15)
C11 W1 Se1 113.2(2)
C9 W1 Se1 115.3(2)
C13 W1 Se1 84.9(2)
Se2 W1 Se1 54.65(3)
C12 C11 C10 107.2(5)
C12 C11 C16 128.0(6)
C10 C11 C16 124.7(6)
C12 C11 W1 72.7(3)
C10 C11 W1 71.7(3)
C16 C11 W1 121.5(4)
C9 C13 C12 108.3(5)
C9 C13 C18 125.5(6)
C12 C13 C18 126.2(6)
C9 C13 W1 73.3(3)
C12 C13 W1 69.2(3)
C18 C13 W1 125.7(5)
C11 C12 C13 108.8(5)
C11 C12 C17 124.5(5)
C13 C12 C17 125.8(6)
C11 C12 W1 72.8(3)
C13 C12 W1 76.5(3)
C17 C12 W1 125.7(4)
C11 C10 C9 108.1(5)
C11 C10 C15 125.3(6)
C9 C10 C15 125.6(5)
C11 C10 W1 73.1(3)
C9 C10 W1 76.6(3)
C15 C10 W1 125.1(4)
C13 C9 C10 107.2(5)
C13 C9 C14 127.0(6)
C10 C9 C14 125.7(6)
C13 C9 W1 73.7(3)
C10 C9 W1 68.5(3)
C14 C9 W1 125.4(4)
Se2 Se1 W1 61.35(3)
Se1 Se2 W1 64.00(3)
C1 C2 C3 177.4(7)
C2 C1 W1 175.9(6)
C8 C3 C4 115.8(8)
C8 C3 C2 124.3(7)
C4 C3 C2 119.8(7)
C3 C4 C5 120.7(9)
C6 C5 C4 121.9(10)
C5 C6 C7 118.7(10)
C3 C8 C7 124.1(11)
C6 C7 C8 118.8(12)

loop_
_geom_bond_atom_site_label_1
_geom_bond_atom_site_label_2
_geom_bond_distance
W1 O1 1.702(4)
W1 C1 2.074(6)
W1 C10 2.358(5)
W1 C12 2.376(5)
W1 C11 2.377(6)
W1 C9 2.466(5)
W1 C13 2.472(5)
W1 Se2 2.4915(8)
W1 Se1 2.5517(8)
C11 C12 1.409(8)
C11 C10 1.429(7)
C11 C16 1.488(8)
C13 C9 1.403(9)
C13 C12 1.436(8)
C13 C18 1.487(8)
C12 C17 1.510(7)
C10 C9 1.451(8)
C10 C15 1.507(8)
C9 C14 1.491(8)
Se1 Se2 2.3156(12)
C2 C1 1.207(8)
C2 C3 1.454(9)
C3 C8 1.305(12)
C3 C4 1.354(9)
C4 C5 1.389(11)
C5 C6 1.30(2)
C6 C7 1.34(2)
C8 C7 1.388(14)
